data_4348657
loop_
_publ_author_name
'Miller, Deanna L.'
'Siedschlag, Randall B.'
'Clouston, Laura J.'
'Young, Jr, Victor G'
'Chen, Yu-Sheng'
'Bill, Eckhard'
'Gagliardi, Laura'
'Lu, Connie C.'

_publ_section_title
;
 Redox Pairs of Diiron and Iron-Cobalt Complexes with High-Spin Ground
 States.
;
_journal_issue 19
_journal_name_full 'Inorganic chemistry'
_journal_page_first 9725
_journal_page_last 9735
_journal_paper_doi 10.1021/acs.inorgchem.6b01487
_journal_volume 55
_journal_year 2016
_chemical_formula_moiety 'C39 H60 Co0.95 Fe1.05 N4 P3, C3 H8 O'
_chemical_formula_sum 'C43 H68 Co0.95 Fe1.05 N4 O P3'
_chemical_formula_weight 864.55
_space_group_crystal_system monoclinic
_space_group_IT_number 4
_space_group_name_Hall 'P 2yb'
_space_group_name_H-M_alt 'P 1 21 1'
_atom_sites_solution_hydrogens geom
_audit_creation_method SHELXL-2013
_cell_angle_alpha 90
_cell_angle_beta 105.0330(10)
_cell_angle_gamma 90
_cell_formula_units_Z 2
_cell_length_a 11.9236(7)
_cell_length_b 16.0910(10)
_cell_length_c 11.9417(7)
_cell_measurement_reflns_used 9551
_cell_measurement_temperature 230(2)
_cell_measurement_theta_max 15.52
_cell_measurement_theta_min 2.18
_cell_volume 2212.8(2)
_computing_structure_refinement 'SHELXL-2013 (Sheldrick, 2013)'
_diffrn_ambient_temperature 230(2)
_diffrn_measured_fraction_theta_full 0.994
_diffrn_measured_fraction_theta_max 0.994
_diffrn_measurement_device_type 'Bruker APEX II CCD'
_diffrn_measurement_method 'area detector, omega scans per phi'
_diffrn_radiation_type synchrotron
_diffrn_radiation_wavelength 0.41328
_diffrn_reflns_av_R_equivalents 0.0779
_diffrn_reflns_av_unetI/netI 0.0406
_diffrn_reflns_Laue_measured_fraction_full 0.994
_diffrn_reflns_Laue_measured_fraction_max 0.994
_diffrn_reflns_limit_h_max 15
_diffrn_reflns_limit_h_min -15
_diffrn_reflns_limit_k_max 21
_diffrn_reflns_limit_k_min -21
_diffrn_reflns_limit_l_max 15
_diffrn_reflns_limit_l_min -15
_diffrn_reflns_number 97624
_diffrn_reflns_point_group_measured_fraction_full 0.996
_diffrn_reflns_point_group_measured_fraction_max 0.995
_diffrn_reflns_theta_full 14.357
_diffrn_reflns_theta_max 16.036
_diffrn_reflns_theta_min 1.250
_diffrn_source '15 1D-B APS'
_exptl_absorpt_coefficient_mu 0.168
_exptl_absorpt_correction_T_max 0.7440
_exptl_absorpt_correction_T_min 0.6364
_exptl_absorpt_correction_type multi-scan
_exptl_absorpt_process_details 'SADABS, R. Blessing, 1995'
_exptl_crystal_colour brown
_exptl_crystal_density_diffrn 1.298
_exptl_crystal_description block
_exptl_crystal_F_000 920
_exptl_crystal_size_max 0.1
_exptl_crystal_size_mid 0.1
_exptl_crystal_size_min 0.1
_refine_diff_density_max 1.883
_refine_diff_density_min -0.617
_refine_diff_density_rms 0.068
_refine_ls_abs_structure_details
;
 Refined as an inversion twin.
;
_refine_ls_abs_structure_Flack 0.77(7)
_refine_ls_extinction_method none
_refine_ls_goodness_of_fit_ref 1.035
_refine_ls_hydrogen_treatment constr
_refine_ls_matrix_type full
_refine_ls_number_parameters 501
_refine_ls_number_reflns 10874
_refine_ls_number_restraints 1
_refine_ls_restrained_S_all 1.035
_refine_ls_R_factor_all 0.0739
_refine_ls_R_factor_gt 0.0496
_refine_ls_shift/su_max 0.001
_refine_ls_shift/su_mean 0.000
_refine_ls_structure_factor_coef Fsqd
_refine_ls_weighting_details
;
 w=1/[\s^2^(Fo^2^)+(0.0704P)^2^+1.5782P]
 where P=(Fo^2^+2Fc^2^)/3
;
_refine_ls_weighting_scheme calc
_refine_ls_wR_factor_gt 0.1248
_refine_ls_wR_factor_ref 0.1416
_reflns_Friedel_coverage 0.936
_reflns_Friedel_fraction_full 0.998
_reflns_Friedel_fraction_max 0.997
_reflns_number_gt 8414
_reflns_number_total 10874
_reflns_threshold_expression 'I > 2\s(I)'
_cod_data_source_file ic6b01487_si_002.cif
_cod_data_source_block feco_30z_compound4_FeCo_anomalous_scattering
_cod_original_sg_symbol_H-M 'P 21'
_cod_database_code 4348657
_shelx_space_group_comment
;
The symmetry employed for this shelxl refinement is uniquely defined
by the following loop, which should always be used as a source of
symmetry information in preference to the above space-group names.
They are only intended as comments.
;
_shelxl_version_number 2013-2

loop_
_space_group_symop_operation_xyz
'x, y, z'
'-x, y+1/2, -z'

loop_
_atom_site_label
_atom_site_type_symbol
_atom_site_fract_x
_atom_site_fract_y
_atom_site_fract_z
_atom_site_U_iso_or_equiv
_atom_site_adp_type
_atom_site_occupancy
_atom_site_site_symmetry_order
_atom_site_calc_flag
_atom_site_refinement_flags_posn
_atom_site_refinement_flags_adp
_atom_site_refinement_flags_occupancy
_atom_site_disorder_assembly
_atom_site_disorder_group
Fe1 Fe 0.17752(6) 0.99936(6) 0.79652(6) 0.04315(18) Uani 0.056 1 d . . P . .
Co1 Co 0.17752(6) 0.99936(6) 0.79652(6) 0.04315(18) Uani 0.944 1 d . . P . .
Co2 Co -0.01335(5) 1.00260(6) 0.79900(5) 0.03384(16) Uani 0 1 d . . P . .
Fe2 Fe -0.01335(5) 1.00260(6) 0.79900(5) 0.03384(16) Uani 1 1 d . . . . .
P1 P 0.20058(14) 1.12125(11) 0.90025(16) 0.0427(4) Uani 1 1 d . . . . .
P2 P 0.11531(14) 1.01431(12) 0.59838(14) 0.0508(4) Uani 1 1 d . . . . .
P3 P 0.19293(14) 0.87365(10) 0.89460(15) 0.0411(4) Uani 1 1 d . . . . .
N1 N -0.0371(4) 0.8833(3) 0.8240(4) 0.0401(10) Uani 1 1 d . . . . .
N2 N -0.0036(4) 1.0778(3) 0.9318(4) 0.0366(9) Uani 1 1 d . . . . .
N3 N -0.0876(4) 1.0466(3) 0.6422(4) 0.0465(12) Uani 1 1 d . . . . .
N4 N -0.2013(3) 1.0043(4) 0.8042(3) 0.0349(8) Uani 1 1 d . . . . .
C1 C 0.2403(14) 1.1531(10) 0.5707(12) 0.137(5) Uani 1 1 d . . . . .
H1A H 0.2670 1.1858 0.5144 0.205 Uiso 1 1 calc R U . . .
H1B H 0.3022 1.1484 0.6414 0.205 Uiso 1 1 calc R U . . .
H1C H 0.1738 1.1802 0.5874 0.205 Uiso 1 1 calc R U . . .
C2 C 0.1006(4) 1.1209(4) 0.9950(5) 0.0418(12) Uani 1 1 d . . . . .
H2A H 0.1360 1.0922 1.0680 0.050 Uiso 1 1 calc R U . . .
H2B H 0.0820 1.1780 1.0128 0.050 Uiso 1 1 calc R U . . .
C3 C -0.0260(6) 1.0676(5) 0.5573(6) 0.0574(16) Uani 1 1 d . . . . .
H3A H -0.0147 1.1278 0.5556 0.069 Uiso 1 1 calc R U . . .
H3B H -0.0702 1.0495 0.4801 0.069 Uiso 1 1 calc R U . . .
C4 C 0.3337(12) 1.0356(13) 0.5636(17) 0.197(10) Uani 1 1 d . . . . .
H4A H 0.3911 1.0768 0.5577 0.296 Uiso 1 1 calc R U . . .
H4B H 0.3375 0.9891 0.5130 0.296 Uiso 1 1 calc R U . . .
H4C H 0.3492 1.0161 0.6431 0.296 Uiso 1 1 calc R U . . .
C5 C -0.1923(5) 1.0857(4) 0.6331(5) 0.0500(14) Uani 1 1 d . . . . .
C6 C -0.2529(5) 1.0673(4) 0.7194(5) 0.0446(13) Uani 1 1 d . . . . .
C7 C 0.085(3) 0.9308(17) 0.3862(14) 0.187(19) Uani 0.63(2) 1 d . . P A 1
H7A H 0.1165 0.8811 0.3595 0.281 Uiso 0.63(2) 1 calc R U P A 1
H7B H 0.1327 0.9783 0.3777 0.281 Uiso 0.63(2) 1 calc R U P A 1
H7C H 0.0063 0.9396 0.3404 0.281 Uiso 0.63(2) 1 calc R U P A 1
C7' C 0.183(2) 0.8787(17) 0.4670(19) 0.073(8) Uani 0.37(2) 1 d . . P A 2
H7'A H 0.1754 0.8190 0.4731 0.110 Uiso 0.37(2) 1 calc R U P A 2
H7'B H 0.2573 0.8963 0.5172 0.110 Uiso 0.37(2) 1 calc R U P A 2
H7'C H 0.1801 0.8933 0.3874 0.110 Uiso 0.37(2) 1 calc R U P A 2
C8 C -0.2384(5) 0.9201(4) 0.7729(5) 0.0443(13) Uani 1 1 d . . . . .
C9 C -0.1505(5) 0.8573(4) 0.7872(5) 0.0431(12) Uani 1 1 d . . . . .
C10 C 0.0515(5) 0.8204(4) 0.8448(6) 0.0446(13) Uani 1 1 d . . . . .
H10A H 0.0480 0.7892 0.7734 0.054 Uiso 1 1 calc R U . . .
H10B H 0.0406 0.7813 0.9041 0.054 Uiso 1 1 calc R U . . .
C11 C 0.3048(6) 0.8001(5) 0.8688(7) 0.0621(18) Uani 1 1 d . . . . .
H11A H 0.2980 0.7479 0.9106 0.075 Uiso 1 1 calc R U . . .
C12 C 0.4258(7) 0.8364(7) 0.9237(10) 0.091(3) Uani 1 1 d . . . . .
H12A H 0.4848 0.7981 0.9123 0.137 Uiso 1 1 calc R U . . .
H12B H 0.4352 0.8447 1.0061 0.137 Uiso 1 1 calc R U . . .
H12C H 0.4338 0.8892 0.8874 0.137 Uiso 1 1 calc R U . . .
C13 C 0.2888(7) 0.7781(7) 0.7430(8) 0.083(3) Uani 1 1 d . . . . .
H13A H 0.3527 0.7431 0.7351 0.124 Uiso 1 1 calc R U . . .
H13B H 0.2874 0.8285 0.6982 0.124 Uiso 1 1 calc R U . . .
H13C H 0.2162 0.7484 0.7147 0.124 Uiso 1 1 calc R U . . .
C14 C 0.2203(5) 0.8671(4) 1.0553(5) 0.0479(13) Uani 1 1 d . . . . .
H14A H 0.2904 0.9008 1.0887 0.058 Uiso 1 1 calc R U . . .
C15 C 0.1207(7) 0.9070(5) 1.0949(6) 0.0589(17) Uani 1 1 d . . . . .
H15A H 0.1456 0.9180 1.1775 0.088 Uiso 1 1 calc R U . . .
H15B H 0.0547 0.8696 1.0789 0.088 Uiso 1 1 calc R U . . .
H15C H 0.0985 0.9588 1.0535 0.088 Uiso 1 1 calc R U . . .
C16 C 0.2446(7) 0.7798(5) 1.1072(7) 0.068(2) Uani 1 1 d . . . . .
H16A H 0.2483 0.7818 1.1893 0.102 Uiso 1 1 calc R U . . .
H16B H 0.3181 0.7600 1.0970 0.102 Uiso 1 1 calc R U . . .
H16C H 0.1829 0.7425 1.0684 0.102 Uiso 1 1 calc R U . . .
C17 C -0.1861(6) 0.7750(4) 0.7606(6) 0.0538(15) Uani 1 1 d . . . . .
H17A H -0.1305 0.7323 0.7709 0.065 Uiso 1 1 calc R U . . .
C18 C -0.3047(7) 0.7562(5) 0.7183(7) 0.072(2) Uani 1 1 d . . . . .
H18A H -0.3271 0.7008 0.7005 0.087 Uiso 1 1 calc R U . . .
C19 C -0.3884(6) 0.8165(6) 0.7024(8) 0.075(2) Uani 1 1 d . . . . .
H19A H -0.4673 0.8026 0.6742 0.090 Uiso 1 1 calc R U . . .
C20 C -0.3553(7) 0.8982(6) 0.7283(8) 0.067(2) Uani 1 1 d . . . . .
H20A H -0.4124 0.9399 0.7158 0.080 Uiso 1 1 calc R U . . .
C21 C -0.1943(4) 1.0268(3) 0.9248(5) 0.0384(12) Uani 1 1 d . . . . .
C22 C -0.0911(4) 1.0671(3) 0.9869(4) 0.0339(10) Uani 1 1 d . . . . .
C23 C -0.0850(5) 1.0902(4) 1.1028(5) 0.0419(12) Uani 1 1 d . . . . .
H23A H -0.0187 1.1179 1.1468 0.050 Uiso 1 1 calc R U . . .
C24 C -0.1744(6) 1.0726(4) 1.1520(5) 0.0523(15) Uani 1 1 d . . . . .
H24A H -0.1682 1.0890 1.2289 0.063 Uiso 1 1 calc R U . . .
C25 C -0.2722(5) 1.0319(4) 1.0916(6) 0.0548(16) Uani 1 1 d . . . . .
H25A H -0.3323 1.0201 1.1269 0.066 Uiso 1 1 calc R U . . .
C26 C -0.2818(4) 1.0083(5) 0.9774(5) 0.0507(14) Uani 1 1 d . . . . .
H26A H -0.3482 0.9795 0.9357 0.061 Uiso 1 1 calc R U . . .
C27 C -0.3540(6) 1.1085(5) 0.7198(7) 0.0545(18) Uani 1 1 d . . . . .
H27A H -0.3914 1.0971 0.7783 0.065 Uiso 1 1 calc R U . . .
C28 C -0.4019(7) 1.1674(6) 0.6342(8) 0.073(2) Uani 1 1 d . . . . .
H28A H -0.4708 1.1955 0.6351 0.087 Uiso 1 1 calc R U . . .
C29 C -0.3479(8) 1.1831(6) 0.5511(8) 0.080(3) Uani 1 1 d . . . . .
H29A H -0.3810 1.2214 0.4925 0.097 Uiso 1 1 calc R U . . .
C30 C -0.2441(7) 1.1441(5) 0.5491(7) 0.068(2) Uani 1 1 d . . . . .
H30A H -0.2082 1.1575 0.4900 0.082 Uiso 1 1 calc R U . . .
C31 C 0.2090(10) 1.0755(7) 0.5266(10) 0.096(3) Uani 1 1 d . . . . .
H31A H 0.1777 1.0766 0.4412 0.115 Uiso 1 1 calc R U . . .
C32 C 0.0865(8) 0.9214(6) 0.5033(8) 0.076(2) Uani 1 1 d . . . . .
H32A H 0.1581 0.8885 0.5334 0.092 Uiso 1 1 calc R U . A 1
C33 C -0.0035(9) 0.8670(6) 0.5336(8) 0.086(3) Uani 1 1 d . . . . .
H33A H -0.0270 0.8240 0.4753 0.129 Uiso 1 1 calc R U . . .
H33B H -0.0705 0.9003 0.5365 0.129 Uiso 1 1 calc R U . . .
H33C H 0.0287 0.8415 0.6087 0.129 Uiso 1 1 calc R U . . .
C34 C 0.3483(5) 1.1376(5) 0.9984(7) 0.0565(16) Uani 1 1 d . . . . .
H34A H 0.3482 1.1897 1.0423 0.068 Uiso 1 1 calc R U . . .
C35 C 0.3856(6) 1.0675(5) 1.0829(8) 0.074(2) Uani 1 1 d . . . . .
H35A H 0.4579 1.0820 1.1384 0.110 Uiso 1 1 calc R U . . .
H35B H 0.3967 1.0176 1.0414 0.110 Uiso 1 1 calc R U . . .
H35C H 0.3261 1.0575 1.1235 0.110 Uiso 1 1 calc R U . . .
C36 C 0.4335(7) 1.1471(7) 0.9217(9) 0.084(3) Uani 1 1 d . . . . .
H36A H 0.5079 1.1665 0.9686 0.126 Uiso 1 1 calc R U . . .
H36B H 0.4026 1.1870 0.8605 0.126 Uiso 1 1 calc R U . . .
H36C H 0.4435 1.0938 0.8876 0.126 Uiso 1 1 calc R U . . .
C37 C 0.1690(6) 1.2256(4) 0.8303(7) 0.0579(16) Uani 1 1 d . . . . .
H37A H 0.2121 1.2289 0.7699 0.069 Uiso 1 1 calc R U . . .
C38 C 0.0418(7) 1.2327(5) 0.7694(7) 0.069(2) Uani 1 1 d . . . . .
H38A H 0.0293 1.2810 0.7191 0.104 Uiso 1 1 calc R U . . .
H38B H -0.0027 1.2385 0.8264 0.104 Uiso 1 1 calc R U . . .
H38C H 0.0169 1.1831 0.7234 0.104 Uiso 1 1 calc R U . . .
C39 C 0.2080(7) 1.2994(5) 0.9117(9) 0.078(2) Uani 1 1 d . . . . .
H39A H 0.1783 1.3504 0.8717 0.117 Uiso 1 1 calc R U . . .
H39B H 0.2922 1.3014 0.9355 0.117 Uiso 1 1 calc R U . . .
H39C H 0.1783 1.2931 0.9795 0.117 Uiso 1 1 calc R U . . .
C100 C 0.642(3) 0.865(3) 1.334(3) 0.30(2) Uani 1 1 d . . . . .
H10C H 0.7013 0.8620 1.2905 0.363 Uiso 1 1 calc R U . . .
H10J H 0.6408 0.8119 1.3743 0.363 Uiso 1 1 calc R U . . .
C101 C 0.6635(19) 0.930(2) 1.411(2) 0.30(2) Uani 1 1 d . . . . .
H10H H 0.7112 0.9720 1.3863 0.362 Uiso 1 1 calc R U . . .
H10I H 0.7048 0.9101 1.4884 0.362 Uiso 1 1 calc R U . . .
C102 C 0.552(2) 0.964(2) 1.413(2) 0.33(3) Uani 1 1 d . . . . .
H10F H 0.5391 0.9581 1.4904 0.401 Uiso 1 1 calc R U . . .
H10G H 0.5488 1.0235 1.3932 0.401 Uiso 1 1 calc R U . . .
C103 C 0.4796(16) 0.925(2) 1.341(2) 0.220(12) Uani 1 1 d . . . . .
H10D H 0.4211 0.9626 1.2946 0.264 Uiso 1 1 calc R U . . .
H10E H 0.4403 0.8847 1.3795 0.264 Uiso 1 1 calc R U . . .
O1 O 0.541(3) 0.881(2) 1.2656(17) 0.308(16) Uani 1 1 d . . . . .

loop_
_atom_site_aniso_label
_atom_site_aniso_U_11
_atom_site_aniso_U_22
_atom_site_aniso_U_33
_atom_site_aniso_U_23
_atom_site_aniso_U_13
_atom_site_aniso_U_12
Fe1 0.0385(3) 0.0444(4) 0.0480(4) 0.0050(5) 0.0139(3) 0.0062(5)
Co1 0.0385(3) 0.0444(4) 0.0480(4) 0.0050(5) 0.0139(3) 0.0062(5)
Co2 0.0257(3) 0.0399(3) 0.0363(3) 0.0018(4) 0.0087(2) 0.0017(4)
Fe2 0.0257(3) 0.0399(3) 0.0363(3) 0.0018(4) 0.0087(2) 0.0017(4)
P1 0.0301(8) 0.0471(9) 0.0541(10) 0.0025(7) 0.0165(7) -0.0016(7)
P2 0.0496(7) 0.0619(12) 0.0478(8) -0.0011(7) 0.0250(6) -0.0026(8)
P3 0.0312(8) 0.0431(8) 0.0488(9) 0.0042(7) 0.0100(7) 0.0053(6)
N1 0.032(2) 0.043(3) 0.045(2) 0.0019(19) 0.0096(18) -0.0002(18)
N2 0.028(2) 0.045(2) 0.038(2) -0.0012(19) 0.0111(17) -0.0038(18)
N3 0.046(3) 0.063(3) 0.034(2) 0.008(2) 0.015(2) 0.011(2)
N4 0.0255(15) 0.042(2) 0.0363(18) 0.004(2) 0.0056(13) 0.001(2)
C1 0.154(13) 0.155(14) 0.116(10) 0.014(9) 0.062(9) -0.021(11)
C2 0.032(2) 0.044(3) 0.053(3) -0.005(2) 0.016(2) -0.007(2)
C3 0.061(4) 0.072(5) 0.043(3) 0.010(3) 0.019(3) 0.008(3)
C4 0.098(9) 0.28(3) 0.24(2) -0.006(17) 0.102(12) -0.065(12)
C5 0.040(3) 0.061(4) 0.044(3) 0.001(3) 0.004(2) 0.007(3)
C6 0.032(3) 0.053(4) 0.043(3) -0.001(3) 0.000(2) 0.005(2)
C7 0.34(4) 0.19(2) 0.044(9) -0.053(12) 0.079(17) -0.17(3)
C7' 0.071(14) 0.105(18) 0.048(13) -0.016(11) 0.024(10) 0.030(13)
C8 0.025(2) 0.063(4) 0.046(3) -0.002(3) 0.009(2) -0.004(2)
C9 0.034(3) 0.053(3) 0.041(3) -0.005(2) 0.008(2) -0.008(2)
C10 0.036(3) 0.040(3) 0.055(3) -0.001(2) 0.005(2) -0.001(2)
C11 0.048(4) 0.060(4) 0.079(5) 0.003(4) 0.019(3) 0.019(3)
C12 0.038(4) 0.119(9) 0.117(8) 0.003(6) 0.021(5) 0.030(5)
C13 0.063(5) 0.104(7) 0.091(6) -0.021(5) 0.038(5) 0.013(4)
C14 0.042(3) 0.048(3) 0.049(3) 0.009(3) 0.006(2) -0.003(3)
C15 0.072(5) 0.055(4) 0.051(4) 0.005(3) 0.018(3) 0.006(3)
C16 0.065(5) 0.066(5) 0.069(5) 0.019(4) 0.011(4) 0.013(4)
C17 0.045(3) 0.052(4) 0.062(4) 0.000(3) 0.009(3) -0.011(3)
C18 0.063(5) 0.069(5) 0.084(5) -0.014(4) 0.017(4) -0.032(4)
C19 0.036(4) 0.089(6) 0.095(6) -0.025(5) 0.009(4) -0.022(4)
C20 0.035(4) 0.080(6) 0.081(6) -0.022(5) 0.005(4) -0.010(4)
C21 0.027(2) 0.047(3) 0.041(3) 0.001(2) 0.0103(19) 0.0033(19)
C22 0.029(2) 0.034(3) 0.040(3) 0.004(2) 0.012(2) 0.0041(19)
C23 0.038(3) 0.048(3) 0.041(3) -0.001(2) 0.013(2) 0.002(2)
C24 0.059(4) 0.059(4) 0.044(3) 0.001(3) 0.023(3) 0.007(3)
C25 0.044(3) 0.070(4) 0.061(4) 0.007(3) 0.031(3) 0.005(3)
C26 0.032(2) 0.062(4) 0.063(3) 0.004(4) 0.021(2) 0.007(3)
C27 0.030(3) 0.072(5) 0.058(4) -0.009(4) 0.006(3) 0.007(3)
C28 0.048(4) 0.080(5) 0.079(5) 0.002(4) -0.005(4) 0.027(4)
C29 0.071(5) 0.097(6) 0.066(5) 0.026(4) 0.004(4) 0.037(5)
C30 0.063(4) 0.085(6) 0.054(4) 0.018(4) 0.010(3) 0.021(4)
C31 0.105(8) 0.103(8) 0.096(7) -0.004(6) 0.054(6) -0.040(6)
C32 0.082(6) 0.082(6) 0.074(5) -0.017(4) 0.037(4) 0.001(4)
C33 0.107(7) 0.086(6) 0.067(5) -0.016(5) 0.026(5) -0.041(6)
C34 0.030(3) 0.062(4) 0.077(5) -0.005(3) 0.013(3) -0.009(3)
C35 0.036(3) 0.076(5) 0.101(6) 0.002(5) 0.002(3) -0.002(3)
C36 0.039(4) 0.113(8) 0.105(8) 0.010(6) 0.030(4) -0.003(4)
C37 0.059(4) 0.052(4) 0.069(4) 0.006(3) 0.029(3) -0.003(3)
C38 0.076(5) 0.058(4) 0.069(5) 0.012(4) 0.010(4) 0.003(4)
C39 0.069(5) 0.045(4) 0.118(7) 0.007(4) 0.022(5) -0.008(3)
C100 0.24(4) 0.43(6) 0.23(4) -0.13(4) 0.06(3) 0.08(4)
C101 0.128(16) 0.53(5) 0.24(3) -0.23(3) 0.034(16) -0.01(2)
C102 0.147(17) 0.60(7) 0.20(2) -0.22(3) -0.047(16) 0.12(3)
C103 0.116(14) 0.40(4) 0.131(15) 0.01(2) 0.003(12) 0.004(18)
O1 0.31(3) 0.47(4) 0.155(15) -0.12(2) 0.076(17) -0.13(3)

loop_
_atom_type_symbol
_atom_type_description
_atom_type_scat_dispersion_real
_atom_type_scat_dispersion_imag
_atom_type_scat_source
C C 0.0000 0.0000 'International Tables Vol C Tables 4.2.6.8 and 6.1.1.4'
H H 0.0000 0.0000 'International Tables Vol C Tables 4.2.6.8 and 6.1.1.4'
N N 0.0000 0.0010 'International Tables Vol C Tables 4.2.6.8 and 6.1.1.4'
P P 0.0350 0.0310 'International Tables Vol C Tables 4.2.6.8 and 6.1.1.4'
Fe Fe 0.1990 0.3060 'International Tables Vol C Tables 4.2.6.8 and 6.1.1.4'
Co Co 0.2160 0.3560 'International Tables Vol C Tables 4.2.6.8 and 6.1.1.4'
O O 0.0020 0.0020 'International Tables Vol C Tables 4.2.6.8 and 6.1.1.4'

loop_
_geom_angle_atom_site_label_1
_geom_angle_atom_site_label_2
_geom_angle_atom_site_label_3
_geom_angle
Co2 Fe1 P1 87.36(5)
Co2 Fe1 P2 87.39(5)
P1 Fe1 P2 115.25(8)
Co2 Fe1 P3 87.83(5)
P1 Fe1 P3 119.29(6)
P2 Fe1 P3 124.90(8)
N2 Co2 N1 117.09(19)
N2 Co2 N3 117.3(2)
N1 Co2 N3 116.4(2)
N2 Co2 N4 79.78(17)
N1 Co2 N4 79.9(2)
N3 Co2 N4 79.53(17)
N2 Co2 Fe1 99.97(12)
N1 Co2 Fe1 99.32(13)
N3 Co2 Fe1 101.44(14)
N4 Co2 Fe1 178.98(12)
C2 P1 C34 105.7(3)
C2 P1 C37 100.9(3)
C34 P1 C37 101.7(3)
C2 P1 Fe1 108.81(19)
C34 P1 Fe1 114.9(2)
C37 P1 Fe1 122.9(3)
C3 P2 C32 101.6(4)
C3 P2 C31 104.4(5)
C32 P2 C31 100.5(5)
C3 P2 Fe1 110.6(2)
C32 P2 Fe1 120.3(3)
C31 P2 Fe1 117.3(4)
C10 P3 C14 101.9(3)
C10 P3 C11 106.5(3)
C14 P3 C11 101.1(3)
C10 P3 Fe1 107.2(2)
C14 P3 Fe1 122.6(2)
C11 P3 Fe1 115.8(3)
C9 N1 C10 117.3(5)
C9 N1 Co2 114.5(4)
C10 N1 Co2 125.7(4)
C22 N2 C2 117.5(4)
C22 N2 Co2 114.4(3)
C2 N2 Co2 125.1(3)
C5 N3 C3 117.2(5)
C5 N3 Co2 114.3(4)
C3 N3 Co2 124.4(4)
C8 N4 C6 115.4(5)
C8 N4 C21 114.9(5)
C6 N4 C21 114.8(5)
C8 N4 Co2 102.8(3)
C6 N4 Co2 103.5(3)
C21 N4 Co2 103.1(3)
C31 C1 H1A 109.5
C31 C1 H1B 109.5
H1A C1 H1B 109.5
C31 C1 H1C 109.5
H1A C1 H1C 109.5
H1B C1 H1C 109.5
N2 C2 P1 106.5(4)
N2 C2 H2A 110.4
P1 C2 H2A 110.4
N2 C2 H2B 110.4
P1 C2 H2B 110.4
H2A C2 H2B 108.6
N3 C3 P2 107.7(4)
N3 C3 H3A 110.2
P2 C3 H3A 110.2
N3 C3 H3B 110.2
P2 C3 H3B 110.2
H3A C3 H3B 108.5
C31 C4 H4A 109.5
C31 C4 H4B 109.5
H4A C4 H4B 109.5
C31 C4 H4C 109.5
H4A C4 H4C 109.5
H4B C4 H4C 109.5
N3 C5 C30 125.9(6)
N3 C5 C6 117.7(5)
C30 C5 C6 116.4(6)
C27 C6 C5 120.5(6)
C27 C6 N4 123.2(6)
C5 C6 N4 116.3(5)
C32 C7 H7A 109.5
C32 C7 H7B 109.5
H7A C7 H7B 109.5
C32 C7 H7C 109.5
H7A C7 H7C 109.5
H7B C7 H7C 109.5
C32 C7' H7'A 109.5
C32 C7' H7'B 109.5
H7'A C7' H7'B 109.5
C32 C7' H7'C 109.5
H7'A C7' H7'C 109.5
H7'B C7' H7'C 109.5
C20 C8 C9 119.5(6)
C20 C8 N4 122.9(6)
C9 C8 N4 117.7(5)
N1 C9 C17 125.0(6)
N1 C9 C8 116.9(5)
C17 C9 C8 118.0(5)
N1 C10 P3 107.3(4)
N1 C10 H10A 110.3
P3 C10 H10A 110.3
N1 C10 H10B 110.3
P3 C10 H10B 110.3
H10A C10 H10B 108.5
C13 C11 C12 112.1(7)
C13 C11 P3 113.7(5)
C12 C11 P3 108.7(6)
C13 C11 H11A 107.3
C12 C11 H11A 107.3
P3 C11 H11A 107.3
C11 C12 H12A 109.5
C11 C12 H12B 109.5
H12A C12 H12B 109.5
C11 C12 H12C 109.5
H12A C12 H12C 109.5
H12B C12 H12C 109.5
C11 C13 H13A 109.5
C11 C13 H13B 109.5
H13A C13 H13B 109.5
C11 C13 H13C 109.5
H13A C13 H13C 109.5
H13B C13 H13C 109.5
C15 C14 C16 109.9(6)
C15 C14 P3 110.6(4)
C16 C14 P3 115.7(5)
C15 C14 H14A 106.7
C16 C14 H14A 106.7
P3 C14 H14A 106.7
C14 C15 H15A 109.5
C14 C15 H15B 109.5
H15A C15 H15B 109.5
C14 C15 H15C 109.5
H15A C15 H15C 109.5
H15B C15 H15C 109.5
C14 C16 H16A 109.5
C14 C16 H16B 109.5
H16A C16 H16B 109.5
C14 C16 H16C 109.5
H16A C16 H16C 109.5
H16B C16 H16C 109.5
C9 C17 C18 120.1(7)
C9 C17 H17A 120.0
C18 C17 H17A 120.0
C19 C18 C17 121.8(7)
C19 C18 H18A 119.1
C17 C18 H18A 119.1
C18 C19 C20 119.0(7)
C18 C19 H19A 120.5
C20 C19 H19A 120.5
C19 C20 C8 121.5(8)
C19 C20 H20A 119.3
C8 C20 H20A 119.3
C26 C21 C22 121.0(5)
C26 C21 N4 122.4(5)
C22 C21 N4 116.6(4)
N2 C22 C23 125.4(5)
N2 C22 C21 117.8(5)
C23 C22 C21 116.7(4)
C24 C23 C22 121.0(5)
C24 C23 H23A 119.5
C22 C23 H23A 119.5
C25 C24 C23 121.5(6)
C25 C24 H24A 119.2
C23 C24 H24A 119.2
C24 C25 C26 119.3(5)
C24 C25 H25A 120.4
C26 C25 H25A 120.4
C21 C26 C25 120.4(6)
C21 C26 H26A 119.8
C25 C26 H26A 119.8
C6 C27 C28 121.0(8)
C6 C27 H27A 119.5
C28 C27 H27A 119.5
C29 C28 C27 119.0(7)
C29 C28 H28A 120.5
C27 C28 H28A 120.5
C28 C29 C30 121.9(7)
C28 C29 H29A 119.1
C30 C29 H29A 119.1
C29 C30 C5 121.3(7)
C29 C30 H30A 119.4
C5 C30 H30A 119.4
C1 C31 C4 97.0(12)
C1 C31 P2 116.3(9)
C4 C31 P2 106.9(9)
C1 C31 H31A 111.9
C4 C31 H31A 111.9
P2 C31 H31A 111.9
C7 C32 C33 118.8(12)
C33 C32 C7' 117.1(14)
C7 C32 P2 118.4(11)
C33 C32 P2 110.7(6)
C7' C32 P2 120.7(12)
C7 C32 H32A 101.8
C33 C32 H32A 101.8
P2 C32 H32A 101.8
C32 C33 H33A 109.5
C32 C33 H33B 109.5
H33A C33 H33B 109.5
C32 C33 H33C 109.5
H33A C33 H33C 109.5
H33B C33 H33C 109.5
C35 C34 C36 110.4(7)
C35 C34 P1 112.5(5)
C36 C34 P1 107.5(6)
C35 C34 H34A 108.8
C36 C34 H34A 108.8
P1 C34 H34A 108.8
C34 C35 H35A 109.5
C34 C35 H35B 109.5
H35A C35 H35B 109.5
C34 C35 H35C 109.5
H35A C35 H35C 109.5
H35B C35 H35C 109.5
C34 C36 H36A 109.5
C34 C36 H36B 109.5
H36A C36 H36B 109.5
C34 C36 H36C 109.5
H36A C36 H36C 109.5
H36B C36 H36C 109.5
C38 C37 C39 110.5(6)
C38 C37 P1 110.1(5)
C39 C37 P1 114.9(6)
C38 C37 H37A 107.0
C39 C37 H37A 107.0
P1 C37 H37A 107.0
C37 C38 H38A 109.5
C37 C38 H38B 109.5
H38A C38 H38B 109.5
C37 C38 H38C 109.5
H38A C38 H38C 109.5
H38B C38 H38C 109.5
C37 C39 H39A 109.5
C37 C39 H39B 109.5
H39A C39 H39B 109.5
C37 C39 H39C 109.5
H39A C39 H39C 109.5
H39B C39 H39C 109.5
O1 C100 C101 105(3)
O1 C100 H10C 110.8
C101 C100 H10C 110.8
O1 C100 H10J 110.8
C101 C100 H10J 110.8
H10C C100 H10J 108.9
C100 C101 C102 107(2)
C100 C101 H10H 110.3
C102 C101 H10H 110.3
C100 C101 H10I 110.3
C102 C101 H10I 110.3
H10H C101 H10I 108.6
C103 C102 C101 106(2)
C103 C102 H10F 110.6
C101 C102 H10F 110.6
C103 C102 H10G 110.6
C101 C102 H10G 110.6
H10F C102 H10G 108.7
C102 C103 O1 107.6(19)
C102 C103 H10D 110.2
O1 C103 H10D 110.2
C102 C103 H10E 110.2
O1 C103 H10E 110.2
H10D C103 H10E 108.5
C100 O1 C103 104(2)

loop_
_geom_bond_atom_site_label_1
_geom_bond_atom_site_label_2
_geom_bond_distance
Fe1 Co2 2.2843(8)
Fe1 P1 2.298(2)
Fe1 P2 2.3014(17)
Fe1 P3 2.3207(19)
Co2 N2 1.974(5)
Co2 N1 1.975(5)
Co2 N3 1.983(5)
Co2 N4 2.258(3)
P1 C2 1.845(5)
P1 C34 1.864(7)
P1 C37 1.870(7)
P2 C3 1.840(7)
P2 C32 1.855(9)
P2 C31 1.858(9)
P3 C10 1.847(6)
P3 C14 1.864(6)
P3 C11 1.868(7)
N1 C9 1.374(7)
N1 C10 1.437(7)
N2 C22 1.382(6)
N2 C2 1.453(7)
N3 C5 1.377(8)
N3 C3 1.438(8)
N4 C8 1.444(9)
N4 C6 1.452(8)
N4 C21 1.466(7)
C1 C31 1.369(18)
C1 H1A 0.9700
C1 H1B 0.9700
C1 H1C 0.9700
C2 H2A 0.9800
C2 H2B 0.9800
C3 H3A 0.9800
C3 H3B 0.9800
C4 C31 1.57(2)
C4 H4A 0.9700
C4 H4B 0.9700
C4 H4C 0.9700
C5 C30 1.397(10)
C5 C6 1.434(9)
C6 C27 1.377(9)
C7 C32 1.403(17)
C7 H7A 0.9700
C7 H7B 0.9700
C7 H7C 0.9700
C7' C32 1.501(19)
C7' H7'A 0.9700
C7' H7'B 0.9700
C7' H7'C 0.9700
C8 C20 1.401(9)
C8 C9 1.434(9)
C9 C17 1.403(9)
C10 H10A 0.9800
C10 H10B 0.9800
C11 C13 1.507(12)
C11 C12 1.536(12)
C11 H11A 0.9900
C12 H12A 0.9700
C12 H12B 0.9700
C12 H12C 0.9700
C13 H13A 0.9700
C13 H13B 0.9700
C13 H13C 0.9700
C14 C15 1.530(9)
C14 C16 1.532(9)
C14 H14A 0.9900
C15 H15A 0.9700
C15 H15B 0.9700
C15 H15C 0.9700
C16 H16A 0.9700
C16 H16B 0.9700
C16 H16C 0.9700
C17 C18 1.405(10)
C17 H17A 0.9400
C18 C19 1.369(13)
C18 H18A 0.9400
C19 C20 1.385(12)
C19 H19A 0.9400
C20 H20A 0.9400
C21 C26 1.382(7)
C21 C22 1.418(7)
C22 C23 1.416(7)
C23 C24 1.372(8)
C23 H23A 0.9400
C24 C25 1.369(10)
C24 H24A 0.9400
C25 C26 1.392(9)
C25 H25A 0.9400
C26 H26A 0.9400
C27 C28 1.402(11)
C27 H27A 0.9400
C28 C29 1.339(13)
C28 H28A 0.9400
C29 C30 1.393(11)
C29 H29A 0.9400
C30 H30A 0.9400
C31 H31A 0.9900
C32 C33 1.501(12)
C32 H32A 0.9900
C33 H33A 0.9700
C33 H33B 0.9700
C33 H33C 0.9700
C34 C35 1.502(11)
C34 C36 1.542(10)
C34 H34A 0.9900
C35 H35A 0.9700
C35 H35B 0.9700
C35 H35C 0.9700
C36 H36A 0.9700
C36 H36B 0.9700
C36 H36C 0.9700
C37 C38 1.507(11)
C37 C39 1.528(11)
C37 H37A 0.9900
C38 H38A 0.9700
C38 H38B 0.9700
C38 H38C 0.9700
C39 H39A 0.9700
C39 H39B 0.9700
C39 H39C 0.9700
C100 O1 1.29(3)
C100 C101 1.37(4)
C100 H10C 0.9800
C100 H10J 0.9800
C101 C102 1.44(3)
C101 H10H 0.9800
C101 H10I 0.9800
C102 C103 1.23(3)
C102 H10F 0.9800
C102 H10G 0.9800
C103 O1 1.48(3)
C103 H10D 0.9800
C103 H10E 0.9800

loop_
_geom_torsion_atom_site_label_1
_geom_torsion_atom_site_label_2
_geom_torsion_atom_site_label_3
_geom_torsion_atom_site_label_4
_geom_torsion
C22 N2 C2 P1 178.0(4)
Co2 N2 C2 P1 19.0(6)
C34 P1 C2 N2 -158.5(4)
C37 P1 C2 N2 95.9(4)
Fe1 P1 C2 N2 -34.6(4)
C5 N3 C3 P2 174.8(5)
Co2 N3 C3 P2 19.1(7)
C32 P2 C3 N3 98.3(6)
C31 P2 C3 N3 -157.5(6)
Fe1 P2 C3 N3 -30.6(6)
C3 N3 C5 C30 -0.2(11)
Co2 N3 C5 C30 157.8(6)
C3 N3 C5 C6 -178.1(6)
Co2 N3 C5 C6 -20.0(8)
N3 C5 C6 C27 175.5(6)
C30 C5 C6 C27 -2.6(10)
N3 C5 C6 N4 -4.1(9)
C30 C5 C6 N4 177.8(6)
C8 N4 C6 C27 90.7(7)
C21 N4 C6 C27 -46.4(8)
Co2 N4 C6 C27 -157.9(6)
C8 N4 C6 C5 -89.7(6)
C21 N4 C6 C5 133.3(5)
Co2 N4 C6 C5 21.8(6)
C6 N4 C8 C20 -46.6(8)
C21 N4 C8 C20 90.3(8)
Co2 N4 C8 C20 -158.5(6)
C6 N4 C8 C9 132.5(5)
C21 N4 C8 C9 -90.6(6)
Co2 N4 C8 C9 20.6(6)
C10 N1 C9 C17 -4.8(9)
Co2 N1 C9 C17 158.5(5)
C10 N1 C9 C8 176.6(5)
Co2 N1 C9 C8 -20.1(6)
C20 C8 C9 N1 175.8(7)
N4 C8 C9 N1 -3.3(8)
C20 C8 C9 C17 -2.9(9)
N4 C8 C9 C17 178.0(5)
C9 N1 C10 P3 -179.3(4)
Co2 N1 C10 P3 19.6(6)
C14 P3 C10 N1 95.0(4)
C11 P3 C10 N1 -159.6(4)
Fe1 P3 C10 N1 -35.0(4)
C10 P3 C11 C13 61.9(7)
C14 P3 C11 C13 168.0(6)
Fe1 P3 C11 C13 -57.2(7)
C10 P3 C11 C12 -172.4(6)
C14 P3 C11 C12 -66.3(7)
Fe1 P3 C11 C12 68.5(7)
C10 P3 C14 C15 -57.3(5)
C11 P3 C14 C15 -167.0(5)
Fe1 P3 C14 C15 62.3(5)
C10 P3 C14 C16 68.5(5)
C11 P3 C14 C16 -41.2(6)
Fe1 P3 C14 C16 -171.9(4)
N1 C9 C17 C18 -177.0(6)
C8 C9 C17 C18 1.6(10)
C9 C17 C18 C19 -0.3(12)
C17 C18 C19 C20 0.1(14)
C18 C19 C20 C8 -1.5(15)
C9 C8 C20 C19 2.8(13)
N4 C8 C20 C19 -178.1(8)
C8 N4 C21 C26 -46.5(7)
C6 N4 C21 C26 90.7(7)
Co2 N4 C21 C26 -157.5(5)
C8 N4 C21 C22 132.0(5)
C6 N4 C21 C22 -90.8(5)
Co2 N4 C21 C22 21.0(5)
C2 N2 C22 C23 -4.2(8)
Co2 N2 C22 C23 157.1(4)
C2 N2 C22 C21 178.6(5)
Co2 N2 C22 C21 -20.1(6)
C26 C21 C22 N2 175.0(6)
N4 C21 C22 N2 -3.6(7)
C26 C21 C22 C23 -2.5(8)
N4 C21 C22 C23 179.0(5)
N2 C22 C23 C24 -176.2(6)
C21 C22 C23 C24 1.0(8)
C22 C23 C24 C25 0.4(10)
C23 C24 C25 C26 -0.5(10)
C22 C21 C26 C25 2.5(10)
N4 C21 C26 C25 -179.0(6)
C24 C25 C26 C21 -1.0(11)
C5 C6 C27 C28 2.0(11)
N4 C6 C27 C28 -178.4(7)
C6 C27 C28 C29 0.2(13)
C27 C28 C29 C30 -1.7(15)
C28 C29 C30 C5 1.0(15)
N3 C5 C30 C29 -176.8(8)
C6 C5 C30 C29 1.1(12)
C3 P2 C31 C1 70.3(12)
C32 P2 C31 C1 175.3(12)
Fe1 P2 C31 C1 -52.4(13)
C3 P2 C31 C4 177.2(9)
C32 P2 C31 C4 -77.8(10)
Fe1 P2 C31 C4 54.5(10)
C3 P2 C32 C7 77.8(19)
C31 P2 C32 C7 -29.5(19)
Fe1 P2 C32 C7 -159.9(18)
C3 P2 C32 C33 -64.3(8)
C31 P2 C32 C33 -171.5(8)
Fe1 P2 C32 C33 58.1(8)
C3 P2 C32 C7' 153.5(13)
C31 P2 C32 C7' 46.3(14)
Fe1 P2 C32 C7' -84.1(13)
C2 P1 C34 C35 63.8(6)
C37 P1 C34 C35 168.8(6)
Fe1 P1 C34 C35 -56.1(6)
C2 P1 C34 C36 -174.4(6)
C37 P1 C34 C36 -69.4(6)
Fe1 P1 C34 C36 65.6(6)
C2 P1 C37 C38 -57.3(6)
C34 P1 C37 C38 -166.0(6)
Fe1 P1 C37 C38 63.8(6)
C2 P1 C37 C39 68.3(6)
C34 P1 C37 C39 -40.4(6)
Fe1 P1 C37 C39 -170.6(4)
O1 C100 C101 C102 24(5)
C100 C101 C102 C103 -3(5)
C101 C102 C103 O1 -16(4)
C101 C100 O1 C103 -32(5)
C102 C103 O1 C100 32(5)
